data_1514892
loop_
_publ_author_name
'Lang, Christiane'
'Pahnke, Kai'
'Kiefer, Claude'
'Goldmann, Anja S.'
'Roesky, Peter W.'
'Barner-Kowollik, Christopher'

_publ_section_title
;
 Consecutive modular ligation as an access route to palladium containing
 polymers
;
_journal_issue 21
_journal_name_full 'Polymer Chemistry'
_journal_page_first 5456
_journal_paper_doi 10.1039/c3py00648d
_journal_volume 4
_journal_year 2013
_chemical_absolute_configuration unk
_chemical_formula_moiety 'C23 H19 N7'
_chemical_formula_sum 'C23 H19 N7'
_chemical_formula_weight 393.46
_chemical_name_systematic
;
  ?
;
_space_group_crystal_system tetragonal
_space_group_IT_number 96
_space_group_name_Hall 'P 4nw 2abw'
_space_group_name_H-M_alt 'P 43 21 2'
_symmetry_space_group_name_Hall 'P 4nw 2abw'
_symmetry_space_group_name_H-M 'P 43 21 2'
_atom_sites_solution_hydrogens geom
_atom_sites_solution_primary direct
_atom_sites_solution_secondary difmap
_audit_creation_date 2012-08-28
_audit_creation_method
;
   Olex2 1.1
   (compiled Nov  1 2011 20:42:30, GUI svn.r3906)
;
_cell_angle_alpha 90.00
_cell_angle_beta 90.00
_cell_angle_gamma 90.00
_cell_formula_units_Z 4
_cell_length_a 6.1133(9)
_cell_length_b 6.1133(9)
_cell_length_c 52.627(11)
_cell_measurement_reflns_used 5144
_cell_measurement_temperature 200(2)
_cell_measurement_theta_max 24.59
_cell_measurement_theta_min 1.55
_cell_volume 1966.8(6)
_computing_molecular_graphics
;
O. V. Dolomanov, L. J. Bourhis, R. J. Gildea, J. A. K. Howard and H.
Puschmann,
OLEX2: a complete structure solution, refinement and analysis program.
J. Appl. Cryst. (2009). 42, 339-341.
;
_computing_publication_material
;
O. V. Dolomanov, L. J. Bourhis, R. J. Gildea, J. A. K. Howard and H.
Puschmann,
OLEX2: a complete structure solution, refinement and analysis program.
J. Appl. Cryst. (2009). 42, 339-341.
;
_computing_structure_refinement
;
SHELXL, G.M. Sheldrick, Acta Cryst.
2008). A64, 112-122
;
_computing_structure_solution
;
SHELXS, G.M. Sheldrick, Acta Cryst.
(2008). A64, 112-122
;
_diffrn_ambient_temperature 200.15
_diffrn_measured_fraction_theta_full 0.988
_diffrn_measured_fraction_theta_max 0.988
_diffrn_radiation_monochromator graphite
_diffrn_radiation_type MoK\a
_diffrn_radiation_wavelength 0.71073
_diffrn_reflns_av_R_equivalents 0.0418
_diffrn_reflns_av_unetI/netI 0.0474
_diffrn_reflns_limit_h_max 7
_diffrn_reflns_limit_h_min -6
_diffrn_reflns_limit_k_max 7
_diffrn_reflns_limit_k_min -7
_diffrn_reflns_limit_l_max 58
_diffrn_reflns_limit_l_min -65
_diffrn_reflns_number 10517
_diffrn_reflns_theta_full 26.79
_diffrn_reflns_theta_max 26.80
_diffrn_reflns_theta_min 1.55
_diffrn_source 'fine-focus sealed tube'
_exptl_absorpt_coefficient_mu 0.08
_exptl_absorpt_correction_T_max 0.9838
_exptl_absorpt_correction_T_min 0.9748
_exptl_absorpt_correction_type integration
_exptl_crystal_colour colourless
_exptl_crystal_colour_primary colourless
_exptl_crystal_density_diffrn 1.329
_exptl_crystal_density_method 'not measured'
_exptl_crystal_description prism
_exptl_crystal_F_000 824
_exptl_crystal_size_max 0.398
_exptl_crystal_size_mid 0.311
_exptl_crystal_size_min 0.194
_refine_diff_density_max 0.082
_refine_diff_density_min -0.134
_refine_diff_density_rms 0.026
_refine_ls_abs_structure_details 'Flack H D (1983), Acta Cryst. A39, 876-881'
_refine_ls_abs_structure_Flack -1(3)
_refine_ls_extinction_method none
_refine_ls_goodness_of_fit_ref 0.899
_refine_ls_hydrogen_treatment constr
_refine_ls_matrix_type full
_refine_ls_number_parameters 138
_refine_ls_number_reflns 2082
_refine_ls_number_restraints 0
_refine_ls_restrained_S_all 0.899
_refine_ls_R_factor_all 0.0775
_refine_ls_R_factor_gt 0.0375
_refine_ls_shift/su_max 0.000
_refine_ls_shift/su_mean 0.000
_refine_ls_structure_factor_coef Fsqd
_refine_ls_weighting_details 'calc w=1/[\s^2^(Fo^2^)+(0.0336P)^2^+0.0000P] where P=(Fo^2^+2Fc^2^)/3'
_refine_ls_weighting_scheme calc
_refine_ls_wR_factor_gt 0.0648
_refine_ls_wR_factor_ref 0.0742
_reflns_number_gt 1339
_reflns_number_total 2082
_reflns_threshold_expression >2sigma(I)
_cod_data_source_file c3py00648d.txt
_cod_data_source_block 3
_cod_original_formula_sum 'C11.50 H9.50 N3.50'
_cod_database_code 1514892

loop_
_space_group_symop_id
_space_group_symop_operation_xyz
1 'x, y, z'
2 '-y+1/2, x+1/2, z+3/4'
3 '-x, -y, z+1/2'
4 'y+1/2, -x+1/2, z+1/4'
5 'x+1/2, -y+1/2, -z+1/4'
6 '-x+1/2, y+1/2, -z+3/4'
7 'y, x, -z'
8 '-y, -x, -z+1/2'

loop_
_atom_site_label
_atom_site_type_symbol
_atom_site_fract_x
_atom_site_fract_y
_atom_site_fract_z
_atom_site_U_iso_or_equiv
_atom_site_adp_type
_atom_site_occupancy
_atom_site_symmetry_multiplicity
_atom_site_calc_flag
_atom_site_refinement_flags
N1 N 0.4195(2) 0.8093(2) 0.05544(3) 0.0539(4) Uani 1 1 d .
N2 N -0.0675(2) 0.9325(2) 0.0000 0.0559(5) Uani 1 2 d S
N3 N 0.3721(3) 0.5930(3) 0.05778(3) 0.0664(4) Uani 1 1 d .
N4 N 0.2008(3) 0.5554(3) 0.04345(3) 0.0681(5) Uani 1 1 d .
C5 C -0.2061(3) 0.5876(3) 0.01490(4) 0.0639(5) Uani 1 1 d .
H5 H -0.1852 0.4606 0.0250 0.077 Uiso 1 1 calc R
C6 C 0.6052(3) 0.8971(3) 0.06839(3) 0.0513(4) Uani 1 1 d .
C7 C 0.2772(3) 0.9056(3) 0.03935(4) 0.0545(5) Uani 1 1 d .
H7 H 0.2747 1.0548 0.0343 0.065 Uiso 1 1 calc R
C8 C -0.3899(3) 0.6101(3) 0.0000 0.0658(7) Uani 1 2 d S
H8 H -0.4998 0.5002 0.0000 0.079 Uiso 1 2 calc SR
C9 C 0.6796(3) 1.1035(3) 0.06267(4) 0.0642(5) Uani 1 1 d .
H9 H 0.6059 1.1899 0.0504 0.077 Uiso 1 1 calc R
C10 C -0.0520(3) 0.7540(3) 0.01483(4) 0.0559(5) Uani 1 1 d .
C11 C 0.8953(3) 0.8576(3) 0.09829(4) 0.0713(6) Uani 1 1 d .
H11 H 0.9689 0.7709 0.1106 0.086 Uiso 1 1 calc R
C12 C 0.1380(3) 0.7444(3) 0.03185(4) 0.0556(5) Uani 1 1 d .
C13 C 0.7133(3) 0.7740(3) 0.08627(4) 0.0677(5) Uani 1 1 d .
H13 H 0.6626 0.6313 0.0903 0.081 Uiso 1 1 calc R
C14 C 0.9731(3) 1.0643(3) 0.09288(4) 0.0572(5) Uani 1 1 d .
C15 C 1.1709(3) 1.1579(3) 0.10631(4) 0.0735(6) Uani 1 1 d .
H15A H 1.1248 1.2279 0.1222 0.110 Uiso 1 1 calc R
H15B H 1.2416 1.2665 0.0953 0.110 Uiso 1 1 calc R
H15C H 1.2746 1.0400 0.1101 0.110 Uiso 1 1 calc R
C16 C 0.8621(3) 1.1845(3) 0.07493(4) 0.0650(5) Uani 1 1 d .
H16 H 0.9125 1.3272 0.0709 0.078 Uiso 1 1 calc R

loop_
_atom_site_aniso_label
_atom_site_aniso_U_11
_atom_site_aniso_U_22
_atom_site_aniso_U_33
_atom_site_aniso_U_23
_atom_site_aniso_U_13
_atom_site_aniso_U_12
N1 0.0589(9) 0.0467(8) 0.0561(10) 0.0084(7) 0.0049(8) 0.0003(7)
N2 0.0565(8) 0.0565(8) 0.0545(14) -0.0043(8) 0.0043(8) -0.0041(10)
N3 0.0686(11) 0.0524(10) 0.0781(12) 0.0166(8) 0.0034(9) -0.0046(8)
N4 0.0663(10) 0.0590(10) 0.0789(13) 0.0099(9) 0.0055(10) -0.0090(8)
C5 0.0680(12) 0.0643(12) 0.0594(13) -0.0029(11) 0.0096(10) -0.0079(10)
C6 0.0554(11) 0.0479(10) 0.0507(12) 0.0052(9) 0.0072(9) 0.0065(9)
C7 0.0610(11) 0.0488(10) 0.0536(12) 0.0074(9) 0.0073(10) 0.0018(9)
C8 0.0675(10) 0.0675(10) 0.062(2) -0.0142(12) 0.0142(12) -0.0176(14)
C9 0.0651(12) 0.0567(12) 0.0708(14) 0.0204(11) -0.0021(10) 0.0015(9)
C10 0.0589(11) 0.0572(11) 0.0517(12) -0.0061(9) 0.0124(10) -0.0044(9)
C11 0.0842(14) 0.0633(13) 0.0663(15) 0.0141(11) -0.0137(12) 0.0044(11)
C12 0.0594(11) 0.0526(11) 0.0548(12) 0.0058(9) 0.0113(9) -0.0009(9)
C13 0.0858(15) 0.0518(11) 0.0656(14) 0.0137(10) -0.0081(12) -0.0051(10)
C14 0.0576(11) 0.0630(12) 0.0509(13) 0.0022(10) 0.0057(9) 0.0065(9)
C15 0.0669(13) 0.0835(15) 0.0702(15) 0.0022(11) -0.0008(11) -0.0002(10)
C16 0.0631(13) 0.0559(11) 0.0761(15) 0.0127(11) 0.0011(11) -0.0042(9)

loop_
_atom_type_symbol
_atom_type_description
_atom_type_scat_dispersion_real
_atom_type_scat_dispersion_imag
_atom_type_scat_source
C C 0.0033 0.0016 'International Tables Vol C Tables 4.2.6.8 and 6.1.1.4'
H H 0.0000 0.0000 'International Tables Vol C Tables 4.2.6.8 and 6.1.1.4'
N N 0.0061 0.0033 'International Tables Vol C Tables 4.2.6.8 and 6.1.1.4'

loop_
_geom_angle_atom_site_label_1
_geom_angle_atom_site_label_2
_geom_angle_atom_site_label_3
_geom_angle
_geom_angle_site_symmetry_3
N3 N1 C6 119.44(14) .
C7 N1 N3 110.12(15) .
C7 N1 C6 130.37(14) .
C10 N2 C10 116.8(2) 7_465
N4 N3 N1 106.79(15) .
N3 N4 C12 109.52(15) .
C8 C5 C10 118.6(2) .
C9 C6 N1 120.22(16) .
C13 C6 N1 120.19(15) .
C13 C6 C9 119.58(18) .
N1 C7 C12 105.61(16) .
C5 C8 C5 119.2(3) 7_465
C6 C9 C16 119.63(18) .
N2 C10 C5 123.30(18) .
N2 C10 C12 116.27(14) .
C5 C10 C12 120.42(17) .
C13 C11 C14 121.57(19) .
N4 C12 C10 122.05(16) .
C7 C12 N4 107.95(17) .
C7 C12 C10 129.99(17) .
C6 C13 C11 119.94(18) .
C11 C14 C15 121.72(18) .
C16 C14 C11 117.42(19) .
C16 C14 C15 120.85(18) .
C14 C16 C9 121.86(18) .

loop_
_geom_bond_atom_site_label_1
_geom_bond_atom_site_label_2
_geom_bond_distance
_geom_bond_site_symmetry_2
N1 N3 1.3591(19) .
N1 C6 1.429(2) .
N1 C7 1.349(2) .
N2 C10 1.3449(19) 7_465
N2 C10 1.3448(19) .
N3 N4 1.311(2) .
N4 C12 1.362(2) .
C5 C8 1.377(2) .
C5 C10 1.387(2) .
C6 C9 1.374(2) .
C6 C13 1.374(2) .
C7 C12 1.361(2) .
C8 C5 1.377(2) 7_465
C9 C16 1.381(3) .
C10 C12 1.468(3) .
C11 C13 1.379(3) .
C11 C14 1.380(2) .
C14 C15 1.513(3) .
C14 C16 1.376(2) .
